data_7249875
loop_
_publ_author_name
'Mai, Ying-Ying'
'Liu, Li'
'Dai, Jing-Cao'

_publ_section_title
;
 Photochromic Pyridylfulgenates and Their Cadmium Complexes
;
_journal_name_full CrystEngComm
_journal_paper_doi 10.1039/D4CE01219D
_journal_year 2025
_chemical_formula_sum 'C25 H21 N O4'
_chemical_formula_weight 399.43
_space_group_crystal_system monoclinic
_space_group_IT_number 14
_space_group_name_Hall '-P 2ybc'
_space_group_name_H-M_alt 'P 1 21/c 1'
_atom_sites_solution_hydrogens mixed
_audit_creation_method SHELXL-2014
_audit_update_record
;
2023-09-20 deposited with the CCDC.	2025-01-30 downloaded from the CCDC.
;
_cell_angle_alpha 90
_cell_angle_beta 100.545(4)
_cell_angle_gamma 90
_cell_formula_units_Z 8
_cell_length_a 16.1979(7)
_cell_length_b 22.8193(8)
_cell_length_c 11.8386(5)
_cell_measurement_reflns_used 4034
_cell_measurement_temperature 293(2)
_cell_measurement_theta_max 26.7180
_cell_measurement_theta_min 3.8750
_cell_volume 4301.9(3)
_computing_cell_refinement 'CrysAlisPro 1.171.38.41 (Rigaku OD, 2015)'
_computing_data_collection 'CrysAlisPro 1.171.38.41 (Rigaku OD, 2015)'
_computing_data_reduction 'CrysAlisPro 1.171.38.41 (Rigaku OD, 2015)'
_computing_molecular_graphics 'SHELXTL-2014 (Sheldrick, 2014)'
_computing_publication_material 'SHELXTL-2014 (Sheldrick, 2014)'
_computing_structure_refinement 'SHELXL-2014 (Sheldrick, 2014)'
_computing_structure_solution 'SHELXTL-2014 (Sheldrick, 2014)'
_diffrn_ambient_temperature 293(2)
_diffrn_detector_area_resol_mean 16.1213
_diffrn_measured_fraction_theta_full 0.969
_diffrn_measured_fraction_theta_max 0.997
_diffrn_measurement_device_type 'Xcalibur, Eos, Gemini'
_diffrn_measurement_method '\w scans'
_diffrn_radiation_type MoK\a
_diffrn_radiation_wavelength 0.71073
_diffrn_reflns_av_R_equivalents 0.0319
_diffrn_reflns_av_unetI/netI 0.0636
_diffrn_reflns_Laue_measured_fraction_full 0.969
_diffrn_reflns_Laue_measured_fraction_max 0.997
_diffrn_reflns_limit_h_max 16
_diffrn_reflns_limit_h_min -19
_diffrn_reflns_limit_k_max 27
_diffrn_reflns_limit_k_min -26
_diffrn_reflns_limit_l_max 11
_diffrn_reflns_limit_l_min -14
_diffrn_reflns_number 18918
_diffrn_reflns_point_group_measured_fraction_full 0.969
_diffrn_reflns_point_group_measured_fraction_max 0.997
_diffrn_reflns_theta_full 25.242
_diffrn_reflns_theta_max 24.997
_diffrn_reflns_theta_min 3.501
_diffrn_source 'fine-focus sealed X-ray tube'
_exptl_absorpt_coefficient_mu 0.084
_exptl_absorpt_correction_T_max 1.00000
_exptl_absorpt_correction_T_min 0.64526
_exptl_absorpt_correction_type empirical
_exptl_absorpt_process_details multi-scan
_exptl_crystal_colour colorless
_exptl_crystal_density_diffrn 1.233
_exptl_crystal_description block
_exptl_crystal_F_000 1680
_exptl_crystal_size_max 0.620
_exptl_crystal_size_mid 0.400
_exptl_crystal_size_min 0.280
_refine_diff_density_max 0.252
_refine_diff_density_min -0.303
_refine_diff_density_rms 0.037
_refine_ls_extinction_coef 0.0029(6)
_refine_ls_extinction_expression Fc^*^=kFc[1+0.001xFc^2^\l^3^/sin(2\q)]^-1/4^
_refine_ls_extinction_method SHELXL
_refine_ls_goodness_of_fit_ref 1.016
_refine_ls_hydrogen_treatment constr
_refine_ls_matrix_type full
_refine_ls_number_parameters 542
_refine_ls_number_reflns 7548
_refine_ls_number_restraints 12
_refine_ls_restrained_S_all 1.030
_refine_ls_R_factor_all 0.1018
_refine_ls_R_factor_gt 0.0593
_refine_ls_shift/su_max 0.000
_refine_ls_shift/su_mean 0.000
_refine_ls_structure_factor_coef Fsqd
_refine_ls_weighting_details 'w=1/[\s^2^(Fo^2^)+(0.0748P)^2^+0.5472P] where P=(Fo^2^+2Fc^2^)/3'
_refine_ls_weighting_scheme calc
_refine_ls_wR_factor_gt 0.1449
_refine_ls_wR_factor_ref 0.1770
_reflns_Friedel_coverage 0.000
_reflns_number_gt 4710
_reflns_number_total 7548
_reflns_threshold_expression 'I > 2\s(I)'
_cod_data_source_file d4ce01219d2.cif
_cod_data_source_block fulg2
_cod_original_sg_symbol_H-M 'P 21/c'
_cod_database_code 7249875
_shelx_space_group_comment
;
The symmetry employed for this shelxl refinement is uniquely defined
by the following loop, which should always be used as a source of
symmetry information in preference to the above space-group names.
They are only intended as comments.
;
_shelx_estimated_absorpt_t_min 0.950
_shelx_estimated_absorpt_t_max 0.977
_shelxl_version_number 2014-3

loop_
_space_group_symop_operation_xyz
'x, y, z'
'-x, y+1/2, -z+1/2'
'-x, -y, -z'
'x, -y-1/2, z-1/2'

loop_
_atom_site_label
_atom_site_type_symbol
_atom_site_fract_x
_atom_site_fract_y
_atom_site_fract_z
_atom_site_U_iso_or_equiv
_atom_site_adp_type
_atom_site_occupancy
_atom_site_site_symmetry_order
_atom_site_calc_flag
_atom_site_refinement_flags_posn
_atom_site_refinement_flags_adp
_atom_site_refinement_flags_occupancy
_atom_site_disorder_assembly
_atom_site_disorder_group
N1 N -0.2276(2) 0.65338(14) 0.0805(3) 0.0879(9) Uani 1 1 d . . . . .
N2 N -0.27052(17) 0.41567(16) -0.0429(3) 0.0893(9) Uani 1 1 d . . . . .
O1 O -0.60531(13) 0.57957(11) 0.29766(19) 0.0848(7) Uani 1 1 d . . . . .
O2 O -0.58646(13) 0.63221(12) 0.1486(2) 0.1083(9) Uani 1 1 d . . . . .
O3 O -0.52240(18) 0.78497(11) 0.3649(3) 0.1183(10) Uani 1 1 d . . . . .
O4 O -0.55920(16) 0.70104(10) 0.4322(2) 0.0956(8) Uani 1 1 d . . . . .
O5 O 0.13728(12) 0.31706(9) 0.14962(16) 0.0679(6) Uani 1 1 d . . . . .
O6 O 0.10508(11) 0.38810(8) 0.02122(14) 0.0602(5) Uani 1 1 d . . . . .
O7 O 0.10418(12) 0.53320(8) 0.26909(18) 0.0730(6) Uani 1 1 d . . . . .
O8 O 0.17186(11) 0.45105(8) 0.24911(17) 0.0682(6) Uani 1 1 d . . . . .
C1 C -0.40884(16) 0.72526(12) 0.2583(2) 0.0528(7) Uani 1 1 d . . . . .
H1A H -0.4085 0.7658 0.2662 0.063 Uiso 1 1 calc R U . . .
C2 C -0.46449(15) 0.69626(11) 0.3062(2) 0.0458(6) Uani 1 1 d . . . . .
C3 C -0.47629(15) 0.63189(11) 0.30316(19) 0.0447(6) Uani 1 1 d . . . . .
C4 C -0.41621(14) 0.59191(11) 0.34000(18) 0.0403(6) Uani 1 1 d . . . . .
C5 C -0.56319(17) 0.61112(13) 0.2516(2) 0.0582(7) Uani 1 1 d . . . . .
C6 C -0.51826(18) 0.73293(14) 0.3685(3) 0.0646(8) Uani 1 1 d . . . . .
C7 C -0.6160(3) 0.7315(2) 0.4967(5) 0.1380(18) Uani 1 1 d . U . . .
H7A H -0.6146 0.7127 0.5705 0.166 Uiso 1 1 calc R U . . .
H7B H -0.5987 0.7720 0.5100 0.166 Uiso 1 1 calc R U . . .
C8 C -0.6975(4) 0.7290(4) 0.4315(7) 0.239(4) Uani 1 1 d . U . . .
H8A H -0.7357 0.7487 0.4720 0.359 Uiso 1 1 calc R U . . .
H8B H -0.6984 0.7479 0.3588 0.359 Uiso 1 1 calc R U . . .
H8C H -0.7142 0.6888 0.4191 0.359 Uiso 1 1 calc R U . . .
C9 C -0.3090(3) 0.64061(17) 0.0489(3) 0.0882(11) Uani 1 1 d . . . . .
H9A H -0.3248 0.6154 -0.0129 0.106 Uiso 1 1 calc R U . . .
C10 C -0.3705(2) 0.66260(15) 0.1027(2) 0.0704(9) Uani 1 1 d . . . . .
H10A H -0.4265 0.6523 0.0781 0.085 Uiso 1 1 calc R U . . .
C11 C -0.34763(17) 0.70037(12) 0.1940(2) 0.0525(7) Uani 1 1 d . . . . .
C12 C -0.26402(19) 0.71494(13) 0.2251(3) 0.0686(8) Uani 1 1 d . . . . .
H12A H -0.2466 0.7413 0.2846 0.082 Uiso 1 1 calc R U . . .
C13 C -0.2069(2) 0.69017(16) 0.1673(3) 0.0828(10) Uani 1 1 d . . . . .
H13A H -0.1505 0.6997 0.1904 0.099 Uiso 1 1 calc R U . . .
C14 C -0.32991(15) 0.60754(11) 0.39773(19) 0.0450(6) Uani 1 1 d . . . . .
C15 C -0.3140(2) 0.64810(13) 0.4862(2) 0.0686(8) Uani 1 1 d . . . . .
H15A H -0.3585 0.6662 0.5122 0.082 Uiso 1 1 calc R U . . .
C16 C -0.2322(3) 0.66182(16) 0.5359(3) 0.0973(13) Uani 1 1 d . . . . .
H16A H -0.2220 0.6887 0.5959 0.117 Uiso 1 1 calc R U . . .
C17 C -0.1668(2) 0.63614(17) 0.4976(4) 0.0987(13) Uani 1 1 d . . . . .
H17A H -0.1120 0.6463 0.5303 0.118 Uiso 1 1 calc R U . . .
C18 C -0.18068(19) 0.59565(15) 0.4117(3) 0.0794(10) Uani 1 1 d . . . . .
H18A H -0.1356 0.5783 0.3858 0.095 Uiso 1 1 calc R U . . .
C19 C -0.26220(16) 0.58043(12) 0.3629(2) 0.0549(7) Uani 1 1 d . . . . .
H19A H -0.2716 0.5517 0.3062 0.066 Uiso 1 1 calc R U . . .
C20 C -0.43136(14) 0.52766(11) 0.3197(2) 0.0454(6) Uani 1 1 d . . . . .
C21 C -0.42434(16) 0.48955(12) 0.4118(2) 0.0551(7) Uani 1 1 d . . . . .
H21A H -0.4098 0.5040 0.4863 0.066 Uiso 1 1 calc R U . . .
C22 C -0.43853(19) 0.43054(14) 0.3946(3) 0.0737(9) Uani 1 1 d . . . . .
H22A H -0.4353 0.4056 0.4574 0.088 Uiso 1 1 calc R U . . .
C23 C -0.45725(19) 0.40832(15) 0.2861(4) 0.0833(10) Uani 1 1 d . . . . .
H23A H -0.4661 0.3683 0.2749 0.100 Uiso 1 1 calc R U . . .
C24 C -0.4631(2) 0.44500(17) 0.1936(3) 0.0816(10) Uani 1 1 d . . . . .
H24A H -0.4753 0.4297 0.1195 0.098 Uiso 1 1 calc R U . . .
C25 C -0.45076(18) 0.50519(14) 0.2096(2) 0.0646(8) Uani 1 1 d . . . . .
H25A H -0.4556 0.5301 0.1465 0.078 Uiso 1 1 calc R U . . .
C31 C -0.03745(14) 0.48417(11) 0.12986(18) 0.0421(6) Uani 1 1 d . . . . .
H31A H -0.0324 0.5246 0.1390 0.051 Uiso 1 1 calc R U . . .
C32 C 0.02882(13) 0.45180(10) 0.17521(17) 0.0344(5) Uani 1 1 d . . . . .
C33 C 0.03176(13) 0.38675(9) 0.17372(16) 0.0329(5) Uani 1 1 d . . . . .
C34 C -0.02036(13) 0.35315(9) 0.22264(16) 0.0331(5) Uani 1 1 d . . . . .
C35 C 0.09687(15) 0.35960(11) 0.11469(19) 0.0402(6) Uani 1 1 d . . . . .
C36 C 0.10436(15) 0.48371(11) 0.23570(18) 0.0406(6) Uani 1 1 d . . . . .
C37 C 0.25178(17) 0.47570(14) 0.3043(3) 0.0687(8) Uani 1 1 d . . . . .
H37A H 0.2601 0.4697 0.3867 0.082 Uiso 1 1 calc R U . . .
H37B H 0.2531 0.5175 0.2895 0.082 Uiso 1 1 calc R U . . .
C38 C 0.3181(2) 0.44544(17) 0.2558(3) 0.0888(11) Uani 1 1 d . . . . .
H38A H 0.3720 0.4607 0.2905 0.133 Uiso 1 1 calc R U . . .
H38B H 0.3162 0.4042 0.2711 0.133 Uiso 1 1 calc R U . . .
H38C H 0.3092 0.4518 0.1743 0.133 Uiso 1 1 calc R U . . .
C39 C -0.1985(2) 0.39772(16) -0.0696(2) 0.0757(9) Uani 1 1 d . . . . .
H39A H -0.2000 0.3696 -0.1268 0.091 Uiso 1 1 calc R U . . .
C40 C -0.12193(17) 0.41889(12) -0.0165(2) 0.0552(7) Uani 1 1 d . . . . .
H40A H -0.0729 0.4044 -0.0366 0.066 Uiso 1 1 calc R U . . .
C41 C -0.11762(15) 0.46175(11) 0.06686(19) 0.0441(6) Uani 1 1 d . . . . .
C42 C -0.19237(18) 0.48247(15) 0.0897(3) 0.0698(8) Uani 1 1 d . . . . .
H42A H -0.1929 0.5128 0.1421 0.084 Uiso 1 1 calc R U . . .
C43 C -0.2665(2) 0.4581(2) 0.0346(3) 0.0922(12) Uani 1 1 d . . . . .
H43A H -0.3164 0.4720 0.0526 0.111 Uiso 1 1 calc R U . . .
C44 C -0.08037(14) 0.37808(10) 0.29125(18) 0.0389(6) Uani 1 1 d . . . . .
C45 C -0.05604(18) 0.41874(11) 0.37797(19) 0.0513(7) Uani 1 1 d . . . . .
H45A H -0.0006 0.4315 0.3942 0.062 Uiso 1 1 calc R U . . .
C46 C -0.1133(3) 0.44055(13) 0.4405(3) 0.0762(10) Uani 1 1 d . . . . .
H46A H -0.0961 0.4674 0.4991 0.091 Uiso 1 1 calc R U . . .
C47 C -0.1951(3) 0.42274(17) 0.4166(4) 0.0927(12) Uani 1 1 d . . . . .
H47A H -0.2337 0.4381 0.4578 0.111 Uiso 1 1 calc R U . . .
C48 C -0.2204(2) 0.38231(18) 0.3320(3) 0.0832(10) Uani 1 1 d . . . . .
H48A H -0.2761 0.3701 0.3162 0.100 Uiso 1 1 calc R U . . .
C49 C -0.16333(16) 0.35956(13) 0.2702(2) 0.0583(7) Uani 1 1 d . . . . .
H49A H -0.1807 0.3315 0.2139 0.070 Uiso 1 1 calc R U . . .
C50 C -0.02716(14) 0.28834(10) 0.20555(18) 0.0374(5) Uani 1 1 d . . . . .
C51 C -0.05437(18) 0.26488(12) 0.0977(2) 0.0572(7) Uani 1 1 d . . . . .
H51A H -0.0647 0.2895 0.0341 0.069 Uiso 1 1 calc R U . . .
C52 C -0.0663(2) 0.20536(13) 0.0833(2) 0.0719(9) Uani 1 1 d . . . . .
H52A H -0.0849 0.1901 0.0102 0.086 Uiso 1 1 calc R U . . .
C53 C -0.0510(2) 0.16855(13) 0.1761(3) 0.0723(9) Uani 1 1 d . . . . .
H53A H -0.0592 0.1284 0.1664 0.087 Uiso 1 1 calc R U . . .
C54 C -0.02352(19) 0.19130(12) 0.2832(3) 0.0626(8) Uani 1 1 d . . . . .
H54A H -0.0122 0.1664 0.3463 0.075 Uiso 1 1 calc R U . . .
C55 C -0.01242(16) 0.25077(11) 0.2982(2) 0.0498(6) Uani 1 1 d . . . . .
H55A H 0.0052 0.2658 0.3717 0.060 Uiso 1 1 calc R U . . .
H06 H 0.1441 0.3726 -0.0103 0.075 Uiso 1 1 d R U . . .
H02 H -0.6375 0.6200 0.1263 0.075 Uiso 1 1 d R U . . .

loop_
_atom_site_aniso_label
_atom_site_aniso_U_11
_atom_site_aniso_U_22
_atom_site_aniso_U_33
_atom_site_aniso_U_23
_atom_site_aniso_U_13
_atom_site_aniso_U_12
N1 0.088(2) 0.082(2) 0.111(2) 0.0199(18) 0.0645(19) 0.0173(18)
N2 0.0479(18) 0.117(3) 0.092(2) 0.0249(19) -0.0161(14) -0.0126(17)
O1 0.0548(13) 0.0982(18) 0.1023(15) 0.0094(13) 0.0165(11) -0.0301(12)
O2 0.0557(14) 0.139(2) 0.1139(18) 0.0542(17) -0.0272(12) -0.0378(14)
O3 0.157(3) 0.0544(16) 0.173(2) 0.0253(16) 0.107(2) 0.0360(16)
O4 0.1059(19) 0.0607(15) 0.145(2) 0.0038(14) 0.0876(16) 0.0114(13)
O5 0.0664(13) 0.0525(12) 0.0930(13) 0.0182(11) 0.0364(10) 0.0237(10)
O6 0.0650(12) 0.0620(12) 0.0627(10) 0.0141(9) 0.0354(9) 0.0171(10)
O7 0.0642(13) 0.0466(13) 0.1031(15) -0.0283(11) 0.0014(11) -0.0039(10)
O8 0.0413(11) 0.0470(11) 0.1053(15) -0.0128(10) -0.0152(10) -0.0040(9)
C1 0.0479(16) 0.0387(15) 0.0746(17) 0.0047(13) 0.0185(13) 0.0022(12)
C2 0.0362(14) 0.0429(16) 0.0588(14) 0.0031(12) 0.0098(11) 0.0050(11)
C3 0.0372(14) 0.0455(16) 0.0520(13) 0.0004(12) 0.0103(10) -0.0006(12)
C4 0.0375(13) 0.0423(15) 0.0422(12) -0.0009(11) 0.0101(10) -0.0032(11)
C5 0.0372(15) 0.0624(19) 0.0743(18) 0.0066(15) 0.0079(13) 0.0008(14)
C6 0.0644(19) 0.0485(19) 0.088(2) 0.0117(16) 0.0329(16) 0.0124(15)
C7 0.142(4) 0.104(3) 0.198(4) 0.006(3) 0.110(4) 0.030(3)
C8 0.116(5) 0.300(9) 0.321(9) 0.017(7) 0.089(6) 0.069(6)
C9 0.103(3) 0.094(3) 0.076(2) -0.0067(19) 0.040(2) 0.007(2)
C10 0.064(2) 0.085(2) 0.0665(18) -0.0014(17) 0.0226(15) -0.0008(17)
C11 0.0479(16) 0.0463(16) 0.0680(16) 0.0102(14) 0.0236(12) 0.0012(13)
C12 0.059(2) 0.0557(19) 0.098(2) 0.0043(16) 0.0346(16) -0.0092(15)
C13 0.061(2) 0.071(2) 0.127(3) 0.020(2) 0.046(2) -0.0024(18)
C14 0.0450(15) 0.0360(14) 0.0515(13) -0.0006(11) 0.0018(11) -0.0013(12)
C15 0.074(2) 0.0523(18) 0.0701(18) -0.0153(15) -0.0100(15) 0.0041(16)
C16 0.102(3) 0.065(2) 0.103(3) -0.0254(19) -0.037(2) -0.002(2)
C17 0.065(2) 0.067(2) 0.144(3) -0.004(2) -0.037(2) -0.006(2)
C18 0.0456(18) 0.066(2) 0.121(3) 0.009(2) 0.0007(17) 0.0027(16)
C19 0.0414(15) 0.0502(17) 0.0712(16) -0.0023(13) 0.0055(12) -0.0012(13)
C20 0.0343(13) 0.0429(15) 0.0593(15) -0.0117(13) 0.0092(11) -0.0013(11)
C21 0.0454(16) 0.0471(17) 0.0715(17) -0.0007(14) 0.0073(12) 0.0005(13)
C22 0.062(2) 0.0459(19) 0.114(3) 0.0020(19) 0.0187(18) -0.0037(15)
C23 0.059(2) 0.047(2) 0.145(3) -0.021(2) 0.022(2) -0.0071(16)
C24 0.071(2) 0.079(3) 0.096(2) -0.049(2) 0.0182(18) -0.0135(19)
C25 0.0620(19) 0.063(2) 0.0706(18) -0.0206(16) 0.0161(14) -0.0074(15)
C31 0.0429(14) 0.0351(14) 0.0486(13) 0.0044(11) 0.0088(11) 0.0025(11)
C32 0.0337(12) 0.0343(13) 0.0363(11) 0.0011(10) 0.0089(9) 0.0010(10)
C33 0.0330(12) 0.0296(13) 0.0354(11) 0.0004(9) 0.0041(9) 0.0019(10)
C34 0.0338(12) 0.0330(13) 0.0318(11) 0.0021(10) 0.0042(9) 0.0018(10)
C35 0.0387(13) 0.0325(14) 0.0513(13) 0.0041(11) 0.0127(10) -0.0009(11)
C36 0.0425(14) 0.0355(15) 0.0435(13) 0.0000(11) 0.0070(10) -0.0047(12)
C37 0.0419(16) 0.071(2) 0.0839(19) -0.0099(16) -0.0127(14) -0.0125(15)
C38 0.052(2) 0.112(3) 0.101(2) -0.015(2) 0.0104(17) -0.0077(19)
C39 0.062(2) 0.091(3) 0.0649(18) 0.0043(17) -0.0105(15) -0.0126(18)
C40 0.0445(16) 0.0655(19) 0.0517(14) 0.0017(14) -0.0010(11) -0.0004(13)
C41 0.0388(14) 0.0449(15) 0.0479(13) 0.0117(12) 0.0061(10) 0.0057(11)
C42 0.0448(17) 0.080(2) 0.084(2) 0.0034(17) 0.0087(14) 0.0180(15)
C43 0.0396(19) 0.123(3) 0.111(3) 0.023(3) 0.0042(18) 0.015(2)
C44 0.0432(14) 0.0338(14) 0.0416(12) 0.0069(10) 0.0129(10) 0.0056(11)
C45 0.0706(18) 0.0416(15) 0.0444(13) 0.0027(12) 0.0180(12) 0.0058(13)
C46 0.126(3) 0.0501(19) 0.0647(18) 0.0024(15) 0.051(2) 0.021(2)
C47 0.111(3) 0.076(3) 0.113(3) 0.018(2) 0.079(3) 0.037(2)
C48 0.056(2) 0.095(3) 0.110(3) 0.026(2) 0.0427(18) 0.0193(18)
C49 0.0471(17) 0.0653(19) 0.0666(16) 0.0080(14) 0.0210(13) 0.0038(14)
C50 0.0369(13) 0.0336(13) 0.0443(12) 0.0002(11) 0.0145(10) -0.0042(10)
C51 0.086(2) 0.0402(16) 0.0460(14) -0.0025(12) 0.0144(13) -0.0137(15)
C52 0.110(3) 0.0427(17) 0.0647(17) -0.0146(15) 0.0215(17) -0.0252(17)
C53 0.099(3) 0.0329(16) 0.093(2) -0.0050(16) 0.0390(19) -0.0159(16)
C54 0.083(2) 0.0371(16) 0.0722(18) 0.0145(14) 0.0265(15) -0.0035(15)
C55 0.0593(16) 0.0423(15) 0.0498(14) 0.0051(12) 0.0149(12) -0.0015(13)

loop_
_atom_type_symbol
_atom_type_description
_atom_type_scat_dispersion_real
_atom_type_scat_dispersion_imag
_atom_type_scat_source
C C 0.0033 0.0016 'International Tables Vol C Tables 4.2.6.8 and 6.1.1.4'
H H 0.0000 0.0000 'International Tables Vol C Tables 4.2.6.8 and 6.1.1.4'
N N 0.0061 0.0033 'International Tables Vol C Tables 4.2.6.8 and 6.1.1.4'
O O 0.0106 0.0060 'International Tables Vol C Tables 4.2.6.8 and 6.1.1.4'

loop_
_geom_angle_atom_site_label_1
_geom_angle_atom_site_label_2
_geom_angle_atom_site_label_3
_geom_angle
_geom_angle_site_symmetry_1
_geom_angle_site_symmetry_3
_geom_angle_publ_flag
C13 N1 C9 117.0(3) . . ?
C43 N2 C39 117.1(3) . . ?
C6 O4 C7 117.7(3) . . ?
C36 O8 C37 119.3(2) . . ?
C2 C1 C11 127.2(2) . . ?
C1 C2 C3 125.4(2) . . ?
C1 C2 C6 115.7(2) . . ?
C3 C2 C6 118.9(2) . . ?
C4 C3 C2 125.6(2) . . ?
C4 C3 C5 119.0(2) . . ?
C2 C3 C5 115.4(2) . . ?
C3 C4 C14 123.4(2) . . ?
C3 C4 C20 121.6(2) . . ?
C14 C4 C20 115.0(2) . . ?
O1 C5 O2 124.1(3) . . ?
O1 C5 C3 125.2(3) . . ?
O2 C5 C3 110.7(2) . . ?
O3 C6 O4 122.9(3) . . ?
O3 C6 C2 125.1(3) . . ?
O4 C6 C2 112.0(2) . . ?
C8 C7 O4 108.1(5) . . ?
N1 C9 C10 123.6(3) . . ?
C9 C10 C11 118.6(3) . . ?
C10 C11 C12 118.1(3) . . ?
C10 C11 C1 122.5(3) . . ?
C12 C11 C1 119.5(3) . . ?
C13 C12 C11 119.2(3) . . ?
N1 C13 C12 123.5(3) . . ?
C15 C14 C19 118.4(2) . . ?
C15 C14 C4 122.5(2) . . ?
C19 C14 C4 119.1(2) . . ?
C14 C15 C16 120.2(3) . . ?
C17 C16 C15 120.3(3) . . ?
C18 C17 C16 120.6(3) . . ?
C17 C18 C19 119.7(3) . . ?
C14 C19 C18 120.7(3) . . ?
C25 C20 C21 118.8(2) . . ?
C25 C20 C4 121.1(2) . . ?
C21 C20 C4 120.1(2) . . ?
C22 C21 C20 120.8(3) . . ?
C23 C22 C21 120.4(3) . . ?
C22 C23 C24 119.9(3) . . ?
C23 C24 C25 120.4(3) . . ?
C20 C25 C24 119.7(3) . . ?
C32 C31 C41 125.8(2) . . ?
C31 C32 C33 125.1(2) . . ?
C31 C32 C36 116.9(2) . . ?
C33 C32 C36 117.96(18) . . ?
C34 C33 C32 122.66(19) . . ?
C34 C33 C35 120.94(19) . . ?
C32 C33 C35 116.41(18) . . ?
C33 C34 C44 122.7(2) . . ?
C33 C34 C50 122.79(19) . . ?
C44 C34 C50 114.38(18) . . ?
O5 C35 O6 124.0(2) . . ?
O5 C35 C33 123.9(2) . . ?
O6 C35 C33 112.1(2) . . ?
O7 C36 O8 123.4(2) . . ?
O7 C36 C32 124.6(2) . . ?
O8 C36 C32 112.0(2) . . ?
O8 C37 C38 107.2(2) . . ?
N2 C39 C40 122.8(3) . . ?
C39 C40 C41 120.0(3) . . ?
C42 C41 C40 117.0(2) . . ?
C42 C41 C31 120.7(2) . . ?
C40 C41 C31 122.3(2) . . ?
C43 C42 C41 119.5(3) . . ?
N2 C43 C42 123.5(3) . . ?
C49 C44 C45 118.1(2) . . ?
C49 C44 C34 119.6(2) . . ?
C45 C44 C34 122.3(2) . . ?
C46 C45 C44 120.7(3) . . ?
C47 C46 C45 120.2(3) . . ?
C48 C47 C46 120.1(3) . . ?
C47 C48 C49 120.1(3) . . ?
C48 C49 C44 120.7(3) . . ?
C55 C50 C51 118.3(2) . . ?
C55 C50 C34 120.69(19) . . ?
C51 C50 C34 120.8(2) . . ?
C52 C51 C50 120.7(2) . . ?
C53 C52 C51 120.3(3) . . ?
C54 C53 C52 119.4(3) . . ?
C53 C54 C55 120.5(3) . . ?
C50 C55 C54 120.7(2) . . ?

loop_
_geom_bond_atom_site_label_1
_geom_bond_atom_site_label_2
_geom_bond_distance
_geom_bond_site_symmetry_2
_geom_bond_publ_flag
N1 C13 1.322(4) . ?
N1 C9 1.334(4) . ?
N2 C43 1.327(5) . ?
N2 C39 1.328(4) . ?
O1 C5 1.191(3) . ?
O2 C5 1.301(3) . ?
O3 C6 1.190(3) . ?
O4 C6 1.312(3) . ?
O4 C7 1.473(4) . ?
O5 C35 1.201(3) . ?
O6 C35 1.311(3) . ?
O7 C36 1.197(3) . ?
O8 C36 1.309(3) . ?
O8 C37 1.452(3) . ?
C1 C2 1.327(3) . ?
C1 C11 1.470(3) . ?
C2 C3 1.481(3) . ?
C2 C6 1.496(4) . ?
C3 C4 1.347(3) . ?
C3 C5 1.505(3) . ?
C4 C14 1.483(3) . ?
C4 C20 1.499(3) . ?
C7 C8 1.402(8) . ?
C9 C10 1.373(4) . ?
C10 C11 1.379(4) . ?
C11 C12 1.378(4) . ?
C12 C13 1.369(4) . ?
C14 C15 1.386(3) . ?
C14 C19 1.386(3) . ?
C15 C16 1.384(4) . ?
C16 C17 1.360(5) . ?
C17 C18 1.362(5) . ?
C18 C19 1.385(4) . ?
C20 C25 1.382(3) . ?
C20 C21 1.383(3) . ?
C21 C22 1.375(4) . ?
C22 C23 1.363(5) . ?
C23 C24 1.368(5) . ?
C24 C25 1.396(4) . ?
C31 C32 1.332(3) . ?
C31 C41 1.466(3) . ?
C32 C33 1.485(3) . ?
C32 C36 1.490(3) . ?
C33 C34 1.347(3) . ?
C33 C35 1.501(3) . ?
C34 C44 1.489(3) . ?
C34 C50 1.494(3) . ?
C37 C38 1.479(4) . ?
C39 C40 1.371(4) . ?
C40 C41 1.382(3) . ?
C41 C42 1.372(3) . ?
C42 C43 1.374(5) . ?
C44 C49 1.387(3) . ?
C44 C45 1.386(3) . ?
C45 C46 1.381(4) . ?
C46 C47 1.365(5) . ?
C47 C48 1.368(5) . ?
C48 C49 1.381(4) . ?
C50 C55 1.378(3) . ?
C50 C51 1.380(3) . ?
C51 C52 1.378(4) . ?
C52 C53 1.369(4) . ?
C53 C54 1.366(4) . ?
C54 C55 1.376(3) . ?
